data_2022791
loop_
_publ_author_name
'Maharramov, Abel'
'Shikhaliyev, Namiq Q.'
'Qajar, Ayten'
'Atakishiyeva, Gulnar T.'
'Niyazova, Ayten'
'Khrustalev, Victor N.'
'Akkurt, Mehmet'
'Y\?ild\?ir\?im, Sema \"Ozt\"urk'
'Bhattarai, Ajaya'

_publ_section_title
;
 Crystal structures and Hirshfeld surface analyses of
 (E)-1-[1-(4-tert-butylphenyl)-2,2-dichloroethenyl]-2-phenyldiazene,
 (E)-1-[1-(4-tert-butylphenyl)-2,2-dichloroethenyl]-2-(4-methylphenyl)diazene,
 (E)-1-[1-(4-tert-butylphenyl)-2,2-dichloroethenyl]-2-(4-methoxyphenyl)diazene
 and
 (E)-1-[1-(4-tert-butylphenyl)-2,2-dichloroethenyl]-2-(3-methylphenyl)diazene
;
_journal_coeditor_code WM5684
_journal_issue 7
_journal_name_full 'Acta Crystallographica Section E Crystallographic Communications'
_journal_paper_doi 10.1107/S205698902300511X
_journal_volume 79
_journal_year 2023
_chemical_formula_iupac 'C19 H20 Cl2 N2'
_chemical_formula_moiety 'C19 H20 Cl2 N2'
_chemical_formula_sum 'C19 H20 Cl2 N2'
_chemical_formula_weight 347.27
_chemical_name_systematic
;
(<i>E</i>)-1-[1-(4-<i>tert</i>-Butylphenyl)-2,2-dichloroethenyl]-2-\
(4-methylphenyl)diazene
;
_space_group_crystal_system monoclinic
_space_group_IT_number 15
_space_group_name_Hall '-C 2yc'
_space_group_name_H-M_alt 'C 1 2/c 1'
_atom_sites_solution_hydrogens geom
_audit_creation_method SHELXL-2018/3
_cell_angle_alpha 90
_cell_angle_beta 127.223(3)
_cell_angle_gamma 90
_cell_formula_units_Z 8
_cell_length_a 30.9062(6)
_cell_length_b 6.27248(5)
_cell_length_c 23.3475(4)
_cell_measurement_reflns_used 19033
_cell_measurement_temperature 100(2)
_cell_measurement_theta_max 77.14
_cell_measurement_theta_min 3.56
_cell_volume 3604.08(17)
_computing_cell_refinement
;
CrysAlisPro (Rigaku OD, 2021)
;
_computing_data_collection
;
CrysAlisPro (Rigaku OD, 2021)
;
_computing_data_reduction
;
CrysAlisPro (Rigaku OD, 2021)
;
_computing_molecular_graphics
;
ORTEP-3 for Windows (Farrugia, 2012)
;
_computing_publication_material
;
PLATON (Spek, 2020)
;
_computing_structure_refinement
;
<i>SHELXL2016/6</i> (Sheldrick, 2015b)
;
_computing_structure_solution
;
<i>SHELXT2016/6</i> (Sheldrick, 2015a)
;
_diffrn_ambient_temperature 100(2)
_diffrn_measured_fraction_theta_full 1.000
_diffrn_measured_fraction_theta_max 0.997
_diffrn_measurement_device_type 'XtaLAB Synergy, Dualflex, HyPix'
_diffrn_measurement_method '\f and \w'
_diffrn_radiation_type CuK\a
_diffrn_radiation_wavelength 1.54184
_diffrn_reflns_av_R_equivalents 0.0466
_diffrn_reflns_av_unetI/netI 0.0255
_diffrn_reflns_limit_h_max 38
_diffrn_reflns_limit_h_min -38
_diffrn_reflns_limit_k_max 7
_diffrn_reflns_limit_k_min -6
_diffrn_reflns_limit_l_max 29
_diffrn_reflns_limit_l_min -29
_diffrn_reflns_number 28692
_diffrn_reflns_theta_full 67.684
_diffrn_reflns_theta_max 77.530
_diffrn_reflns_theta_min 3.592
_diffrn_source 'micro-focus sealed X-ray tube'
_diffrn_standards_decay_% 0
_diffrn_standards_interval_count 0
_diffrn_standards_interval_time 0
_diffrn_standards_number 0
_exptl_absorpt_coefficient_mu 3.229
_exptl_absorpt_correction_T_max 0.630
_exptl_absorpt_correction_T_min 0.464
_exptl_absorpt_correction_type multi-scan
_exptl_absorpt_process_details
;
(<i>CrysAlisPro</i>; Rigaku OD, 2021)
;
_exptl_crystal_colour red
_exptl_crystal_density_diffrn 1.280
_exptl_crystal_description prism
_exptl_crystal_F_000 1456
_exptl_crystal_size_max 0.190
_exptl_crystal_size_mid 0.170
_exptl_crystal_size_min 0.140
_refine_diff_density_max 0.287
_refine_diff_density_min -0.301
_refine_ls_extinction_coef 0.00017(5)
_refine_ls_extinction_expression Fc^*^=kFc[1+0.001xFc^2^\l^3^/sin(2\q)]^-1/4^
_refine_ls_extinction_method
;
<i>SHELXL2016/6</i> (Sheldrick, 2015b)
;
_refine_ls_goodness_of_fit_ref 1.097
_refine_ls_hydrogen_treatment constr
_refine_ls_matrix_type full
_refine_ls_number_parameters 213
_refine_ls_number_reflns 3805
_refine_ls_number_restraints 0
_refine_ls_restrained_S_all 1.097
_refine_ls_R_factor_all 0.0335
_refine_ls_R_factor_gt 0.0325
_refine_ls_shift/su_max 0.001
_refine_ls_shift/su_mean 0.000
_refine_ls_structure_factor_coef Fsqd
_refine_ls_weighting_details 'w=1/[\s^2^(Fo^2^)+(0.0470P)^2^+2.8000P] where P=(Fo^2^+2Fc^2^)/3'
_refine_ls_weighting_scheme calc
_refine_ls_wR_factor_gt 0.0894
_refine_ls_wR_factor_ref 0.0903
_reflns_number_gt 3643
_reflns_number_total 3805
_reflns_threshold_expression 'I > 2\s(I)'
_cod_data_source_file wm5684sup1.cif
_cod_data_source_block II
_cod_original_cell_volume 3604.08(15)
_cod_original_sg_symbol_H-M 'C 2/c'
_cod_database_code 2022791
_shelx_space_group_comment
;
The symmetry employed for this shelxl refinement is uniquely defined
by the following loop, which should always be used as a source of
symmetry information in preference to the above space-group names.
They are only intended as comments.
;
_shelx_estimated_absorpt_t_min 0.579
_shelx_estimated_absorpt_t_max 0.661

loop_
_space_group_symop_operation_xyz
'x, y, z'
'-x, y, -z+1/2'
'x+1/2, y+1/2, z'
'-x+1/2, y+1/2, -z+1/2'
'-x, -y, -z'
'x, -y, z-1/2'
'-x+1/2, -y+1/2, -z'
'x+1/2, -y+1/2, z-1/2'

loop_
_atom_site_type_symbol
_atom_site_label
_atom_site_fract_x
_atom_site_fract_y
_atom_site_fract_z
_atom_site_U_iso_or_equiv
_atom_site_adp_type
_atom_site_calc_flag
_atom_site_occupancy
_atom_site_disorder_assembly
_atom_site_disorder_group
Cl Cl1 0.48998(2) 0.03552(5) 0.41749(2) 0.02454(11) Uani d 1 . .
Cl Cl2 0.46363(2) 0.25942(5) 0.29246(2) 0.02446(11) Uani d 1 . .
N N1 0.39101(4) 0.51844(18) 0.30369(6) 0.0208(2) Uani d 1 . .
N N2 0.35039(5) 0.59579(18) 0.29674(6) 0.0222(2) Uani d 1 . .
C C1 0.41805(5) 0.3591(2) 0.35785(7) 0.0201(3) Uani d 1 . .
C C2 0.45276(5) 0.2354(2) 0.35637(7) 0.0208(3) Uani d 1 . .
C C3 0.40920(5) 0.3421(2) 0.41360(7) 0.0195(3) Uani d 1 . .
C C4 0.42254(6) 0.5155(2) 0.45907(7) 0.0227(3) Uani d 1 . .
H H4 0.438159 0.639440 0.455003 0.027 Uiso calc 1 . .
C C5 0.41316(6) 0.5082(2) 0.51023(7) 0.0220(3) Uani d 1 . .
H H5 0.422523 0.627803 0.540667 0.026 Uiso calc 1 . .
C C6 0.39028(5) 0.3292(2) 0.51781(7) 0.0191(3) Uani d 1 . .
C C7 0.37776(5) 0.1560(2) 0.47236(7) 0.0211(3) Uani d 1 . .
H H7 0.362819 0.030753 0.477002 0.025 Uiso calc 1 . .
C C8 0.38657(5) 0.1621(2) 0.42057(7) 0.0209(3) Uani d 1 . .
H H8 0.377088 0.042930 0.389929 0.025 Uiso calc 1 . .
C C9 0.38015(5) 0.3145(2) 0.57443(7) 0.0206(3) Uani d 1 . .
C C10 0.38607(6) 0.5300(2) 0.60923(8) 0.0284(3) Uani d 1 . .
H H10A 0.423263 0.582766 0.634072 0.043 Uiso calc 1 . .
H H10B 0.378300 0.513209 0.643923 0.043 Uiso calc 1 . .
H H10C 0.360454 0.632136 0.571982 0.043 Uiso calc 1 . .
C C11 0.32232(6) 0.2333(3) 0.53954(8) 0.0295(3) Uani d 1 . .
H H11A 0.296101 0.325794 0.499032 0.044 Uiso calc 1 . .
H H11B 0.315190 0.234963 0.575128 0.044 Uiso calc 1 . .
H H11C 0.318734 0.087345 0.522185 0.044 Uiso calc 1 . .
C C12 0.42191(6) 0.1599(3) 0.63358(8) 0.0315(3) Uani d 1 . .
H H12A 0.417802 0.019311 0.612496 0.047 Uiso calc 1 . .
H H12B 0.415934 0.147896 0.670170 0.047 Uiso calc 1 . .
H H12C 0.458667 0.213787 0.655851 0.047 Uiso calc 1 . .
C C13 0.32527(5) 0.7652(2) 0.24618(7) 0.0199(3) Uani d 1 . .
C C14 0.35328(5) 0.8930(2) 0.22966(7) 0.0221(3) Uani d 1 . .
H H14 0.390374 0.865296 0.250923 0.027 Uiso calc 1 . .
C C15 0.32646(6) 1.0606(2) 0.18195(8) 0.0252(3) Uani d 1 . .
H H15 0.345643 1.148864 0.171144 0.030 Uiso calc 1 . .
C C16 0.27186(6) 1.1026(2) 0.14946(7) 0.0247(3) Uani d 1 . .
C C17 0.24436(6) 0.9736(2) 0.16630(8) 0.0263(3) Uani d 1 . .
H H17 0.206996 0.999041 0.144008 0.032 Uiso calc 1 . .
C C18 0.27109(6) 0.8078(2) 0.21550(8) 0.0261(3) Uani d 1 . .
H H18 0.252413 0.723936 0.228125 0.031 Uiso calc 1 . .
C C19 0.24335(7) 1.2860(3) 0.09755(9) 0.0361(4) Uani d 1 . .
H H19A 0.204956 1.250175 0.061231 0.054 Uiso calc 1 . .
H H19B 0.260343 1.313112 0.073900 0.054 Uiso calc 1 . .
H H19C 0.246248 1.413799 0.123816 0.054 Uiso calc 1 . .

loop_
_atom_site_aniso_label
_atom_site_aniso_U_11
_atom_site_aniso_U_22
_atom_site_aniso_U_33
_atom_site_aniso_U_12
_atom_site_aniso_U_13
_atom_site_aniso_U_23
Cl1 0.02633(18) 0.02606(18) 0.02459(17) 0.00732(11) 0.01716(14) 0.00613(11)
Cl2 0.02460(18) 0.03214(19) 0.02356(17) 0.00413(12) 0.01819(15) 0.00397(11)
N1 0.0216(5) 0.0219(5) 0.0208(5) 0.0017(4) 0.0139(4) 0.0011(4)
N2 0.0225(5) 0.0241(5) 0.0229(5) 0.0014(4) 0.0153(5) 0.0021(4)
C1 0.0210(6) 0.0207(6) 0.0197(6) -0.0009(5) 0.0129(5) 0.0008(5)
C2 0.0207(6) 0.0241(6) 0.0192(6) 0.0006(5) 0.0129(5) 0.0022(5)
C3 0.0192(6) 0.0211(6) 0.0194(6) 0.0021(5) 0.0123(5) 0.0018(5)
C4 0.0268(7) 0.0202(6) 0.0242(6) -0.0034(5) 0.0170(6) -0.0009(5)
C5 0.0256(6) 0.0201(6) 0.0229(6) -0.0030(5) 0.0160(5) -0.0029(5)
C6 0.0178(6) 0.0210(6) 0.0191(6) 0.0023(5) 0.0115(5) 0.0014(5)
C7 0.0246(6) 0.0184(6) 0.0253(6) -0.0019(5) 0.0177(5) -0.0005(5)
C8 0.0236(6) 0.0190(6) 0.0227(6) -0.0001(5) 0.0153(5) -0.0016(5)
C9 0.0223(6) 0.0225(6) 0.0213(6) -0.0007(5) 0.0154(5) -0.0007(5)
C10 0.0361(8) 0.0275(7) 0.0312(7) -0.0034(6) 0.0255(7) -0.0064(6)
C11 0.0278(7) 0.0386(8) 0.0303(7) -0.0081(6) 0.0218(6) -0.0078(6)
C12 0.0361(8) 0.0381(8) 0.0308(7) 0.0110(6) 0.0258(7) 0.0103(6)
C13 0.0225(6) 0.0208(6) 0.0188(6) 0.0018(5) 0.0138(5) 0.0002(5)
C14 0.0208(6) 0.0237(6) 0.0245(6) 0.0015(5) 0.0151(5) 0.0008(5)
C15 0.0266(7) 0.0237(6) 0.0287(7) 0.0010(5) 0.0185(6) 0.0036(5)
C16 0.0274(7) 0.0218(6) 0.0230(6) 0.0036(5) 0.0143(6) 0.0002(5)
C17 0.0217(6) 0.0290(7) 0.0284(7) 0.0048(5) 0.0151(6) 0.0016(5)
C18 0.0243(7) 0.0299(7) 0.0293(7) 0.0016(5) 0.0189(6) 0.0026(6)
C19 0.0327(8) 0.0305(8) 0.0383(8) 0.0102(6) 0.0180(7) 0.0111(6)

loop_
_atom_type_symbol
_atom_type_description
_atom_type_scat_dispersion_real
_atom_type_scat_dispersion_imag
_atom_type_scat_source
C C 0.0181 0.0091 'International Tables Vol C Tables 4.2.6.8 and 6.1.1.4'
H H 0.0000 0.0000 'International Tables Vol C Tables 4.2.6.8 and 6.1.1.4'
Cl Cl 0.3639 0.7018 'International Tables Vol C Tables 4.2.6.8 and 6.1.1.4'
N N 0.0311 0.0180 'International Tables Vol C Tables 4.2.6.8 and 6.1.1.4'

loop_
_geom_angle_atom_site_label_1
_geom_angle_atom_site_label_2
_geom_angle_atom_site_label_3
_geom_angle_site_symmetry_1
_geom_angle_site_symmetry_3
_geom_angle
_geom_angle_publ_flag
N2 N1 C1 . . 112.90(11) ?
N1 N2 C13 . . 113.32(10) ?
C2 C1 N1 . . 115.67(11) ?
C2 C1 C3 . . 123.67(12) ?
N1 C1 C3 . . 120.60(11) ?
C1 C2 Cl1 . . 123.05(10) ?
C1 C2 Cl2 . . 123.35(10) ?
Cl1 C2 Cl2 . . 113.60(7) ?
C8 C3 C4 . . 118.82(12) ?
C8 C3 C1 . . 122.23(12) ?
C4 C3 C1 . . 118.92(11) ?
C5 C4 C3 . . 120.59(12) ?
C5 C4 H4 . . 119.7 ?
C3 C4 H4 . . 119.7 ?
C4 C5 C6 . . 121.38(12) ?
C4 C5 H5 . . 119.3 ?
C6 C5 H5 . . 119.3 ?
C5 C6 C7 . . 117.26(11) ?
C5 C6 C9 . . 122.75(11) ?
C7 C6 C9 . . 119.96(11) ?
C8 C7 C6 . . 121.85(12) ?
C8 C7 H7 . . 119.1 ?
C6 C7 H7 . . 119.1 ?
C3 C8 C7 . . 120.09(12) ?
C3 C8 H8 . . 120.0 ?
C7 C8 H8 . . 120.0 ?
C10 C9 C6 . . 112.52(11) ?
C10 C9 C11 . . 107.56(11) ?
C6 C9 C11 . . 109.98(10) ?
C10 C9 C12 . . 108.35(12) ?
C6 C9 C12 . . 108.31(10) ?
C11 C9 C12 . . 110.09(12) ?
C9 C10 H10A . . 109.5 ?
C9 C10 H10B . . 109.5 ?
H10A C10 H10B . . 109.5 ?
C9 C10 H10C . . 109.5 ?
H10A C10 H10C . . 109.5 ?
H10B C10 H10C . . 109.5 ?
C9 C11 H11A . . 109.5 ?
C9 C11 H11B . . 109.5 ?
H11A C11 H11B . . 109.5 ?
C9 C11 H11C . . 109.5 ?
H11A C11 H11C . . 109.5 ?
H11B C11 H11C . . 109.5 ?
C9 C12 H12A . . 109.5 ?
C9 C12 H12B . . 109.5 ?
H12A C12 H12B . . 109.5 ?
C9 C12 H12C . . 109.5 ?
H12A C12 H12C . . 109.5 ?
H12B C12 H12C . . 109.5 ?
C18 C13 C14 . . 120.14(12) ?
C18 C13 N2 . . 117.00(12) ?
C14 C13 N2 . . 122.78(12) ?
C15 C14 C13 . . 119.31(12) ?
C15 C14 H14 . . 120.3 ?
C13 C14 H14 . . 120.3 ?
C14 C15 C16 . . 121.31(13) ?
C14 C15 H15 . . 119.3 ?
C16 C15 H15 . . 119.3 ?
C17 C16 C15 . . 118.81(12) ?
C17 C16 C19 . . 120.69(13) ?
C15 C16 C19 . . 120.49(13) ?
C18 C17 C16 . . 120.58(13) ?
C18 C17 H17 . . 119.7 ?
C16 C17 H17 . . 119.7 ?
C17 C18 C13 . . 119.81(13) ?
C17 C18 H18 . . 120.1 ?
C13 C18 H18 . . 120.1 ?
C16 C19 H19A . . 109.5 ?
C16 C19 H19B . . 109.5 ?
H19A C19 H19B . . 109.5 ?
C16 C19 H19C . . 109.5 ?
H19A C19 H19C . . 109.5 ?
H19B C19 H19C . . 109.5 ?

loop_
_geom_bond_atom_site_label_1
_geom_bond_atom_site_label_2
_geom_bond_site_symmetry_2
_geom_bond_distance
_geom_bond_publ_flag
Cl1 C2 . 1.7163(13) ?
Cl2 C2 . 1.7229(13) ?
N1 N2 . 1.2613(16) ?
N1 C1 . 1.4202(16) ?
N2 C13 . 1.4199(17) ?
C1 C2 . 1.3415(19) ?
C1 C3 . 1.4871(17) ?
C3 C8 . 1.3887(18) ?
C3 C4 . 1.3964(18) ?
C4 C5 . 1.3898(19) ?
C4 H4 . 0.9500 ?
C5 C6 . 1.3942(18) ?
C5 H5 . 0.9500 ?
C6 C7 . 1.3995(18) ?
C6 C9 . 1.5348(17) ?
C7 C8 . 1.3915(18) ?
C7 H7 . 0.9500 ?
C8 H8 . 0.9500 ?
C9 C10 . 1.5303(18) ?
C9 C11 . 1.5349(18) ?
C9 C12 . 1.5353(19) ?
C10 H10A . 0.9800 ?
C10 H10B . 0.9800 ?
C10 H10C . 0.9800 ?
C11 H11A . 0.9800 ?
C11 H11B . 0.9800 ?
C11 H11C . 0.9800 ?
C12 H12A . 0.9800 ?
C12 H12B . 0.9800 ?
C12 H12C . 0.9800 ?
C13 C18 . 1.3921(19) ?
C13 C14 . 1.3944(18) ?
C14 C15 . 1.3844(19) ?
C14 H14 . 0.9500 ?
C15 C16 . 1.394(2) ?
C15 H15 . 0.9500 ?
C16 C17 . 1.391(2) ?
C16 C19 . 1.5089(19) ?
C17 C18 . 1.391(2) ?
C17 H17 . 0.9500 ?
C18 H18 . 0.9500 ?
C19 H19A . 0.9800 ?
C19 H19B . 0.9800 ?
C19 H19C . 0.9800 ?

loop_
_geom_hbond_atom_site_label_D
_geom_hbond_atom_site_label_H
_geom_hbond_atom_site_label_A
_geom_hbond_site_symmetry_A
_geom_hbond_distance_DH
_geom_hbond_distance_HA
_geom_hbond_distance_DA
_geom_hbond_angle_DHA
_geom_hbond_publ_flag
C17 H17 Cg1 4_555 0.95 2.88 3.675(2) 142 yes

loop_
_geom_torsion_atom_site_label_1
_geom_torsion_atom_site_label_2
_geom_torsion_atom_site_label_3
_geom_torsion_atom_site_label_4
_geom_torsion_site_symmetry_1
_geom_torsion_site_symmetry_2
_geom_torsion_site_symmetry_3
_geom_torsion_site_symmetry_4
_geom_torsion
_geom_torsion_publ_flag
C1 N1 N2 C13 . . . . 175.97(11) ?
N2 N1 C1 C2 . . . . 164.44(12) ?
N2 N1 C1 C3 . . . . -18.16(17) ?
N1 C1 C2 Cl1 . . . . 179.34(9) ?
C3 C1 C2 Cl1 . . . . 2.03(19) ?
N1 C1 C2 Cl2 . . . . -1.51(18) ?
C3 C1 C2 Cl2 . . . . -178.82(10) ?
C2 C1 C3 C8 . . . . -65.16(18) ?
N1 C1 C3 C8 . . . . 117.65(14) ?
C2 C1 C3 C4 . . . . 116.87(15) ?
N1 C1 C3 C4 . . . . -60.31(17) ?
C8 C3 C4 C5 . . . . -0.2(2) ?
C1 C3 C4 C5 . . . . 177.83(12) ?
C3 C4 C5 C6 . . . . 0.0(2) ?
C4 C5 C6 C7 . . . . 0.74(19) ?
C4 C5 C6 C9 . . . . 179.07(12) ?
C5 C6 C7 C8 . . . . -1.27(19) ?
C9 C6 C7 C8 . . . . -179.65(12) ?
C4 C3 C8 C7 . . . . -0.30(19) ?
C1 C3 C8 C7 . . . . -178.27(12) ?
C6 C7 C8 C3 . . . . 1.1(2) ?
C5 C6 C9 C10 . . . . 12.41(17) ?
C7 C6 C9 C10 . . . . -169.31(12) ?
C5 C6 C9 C11 . . . . 132.31(13) ?
C7 C6 C9 C11 . . . . -49.41(16) ?
C5 C6 C9 C12 . . . . -107.35(14) ?
C7 C6 C9 C12 . . . . 70.94(15) ?
N1 N2 C13 C18 . . . . 157.20(12) ?
N1 N2 C13 C14 . . . . -26.07(18) ?
C18 C13 C14 C15 . . . . -0.7(2) ?
N2 C13 C14 C15 . . . . -177.35(12) ?
C13 C14 C15 C16 . . . . -0.8(2) ?
C14 C15 C16 C17 . . . . 0.7(2) ?
C14 C15 C16 C19 . . . . -179.95(14) ?
C15 C16 C17 C18 . . . . 0.9(2) ?
C19 C16 C17 C18 . . . . -178.43(14) ?
C16 C17 C18 C13 . . . . -2.4(2) ?
C14 C13 C18 C17 . . . . 2.3(2) ?
N2 C13 C18 C17 . . . . 179.13(12) ?

_cod_database_fobs_code 2022791
